data_7248980
loop_
_publ_author_name
'Guerriero, Antonella'
'Ienco, Andrea'
'Hicks, Thomas'
'Cilibrizzi, Agostino'

_publ_section_title
;
 Beyond transition block metals: exploring the reactivity of phosphine PTA
 and its oxide [PTA(O)] towards gallium(iii)
;
_journal_issue 29
_journal_name_full 'RSC Advances'
_journal_page_first 21139
_journal_page_last 21150
_journal_paper_doi 10.1039/D4RA02877E
_journal_volume 14
_journal_year 2024
_chemical_formula_moiety 'C6 H13 N3 O P, Cl4 Ga'
_chemical_formula_sum 'C6 H13 Cl4 Ga N3 O P'
_chemical_formula_weight 385.68
_space_group_crystal_system orthorhombic
_space_group_IT_number 62
_space_group_name_Hall '-P 2ac 2n'
_space_group_name_H-M_alt 'P n m a'
_atom_sites_solution_hydrogens mixed
_atom_sites_solution_primary direct
_atom_sites_solution_secondary difmap
_audit_creation_method SHELXL-2018/3
_audit_update_record
;
2024-03-19 deposited with the CCDC.	2024-06-20 downloaded from the CCDC.
;
_cell_angle_alpha 90
_cell_angle_beta 90
_cell_angle_gamma 90
_cell_formula_units_Z 4
_cell_length_a 13.7699(10)
_cell_length_b 8.1328(6)
_cell_length_c 12.1428(9)
_cell_measurement_reflns_used 9833
_cell_measurement_temperature 100(2)
_cell_measurement_theta_max 72.24
_cell_measurement_theta_min 4.86
_cell_volume 1359.85(17)
_computing_cell_refinement 'Bruker SAINT'
_computing_data_collection 'Bruker APEX2'
_computing_data_reduction 'Bruker SAINT'
_computing_structure_refinement 'SHELXL-2018/3 (Sheldrick, 2018)'
_computing_structure_solution 'SHELXT 2018/2 (Sheldrick, 2018)'
_diffrn_ambient_temperature 100(2)
_diffrn_measured_fraction_theta_full 0.996
_diffrn_measured_fraction_theta_max 0.995
_diffrn_measurement_device_type 'Bruker APEX-II CCD'
_diffrn_measurement_method '\f and \w scans'
_diffrn_radiation_type CuK\a
_diffrn_radiation_wavelength 1.54178
_diffrn_reflns_av_R_equivalents 0.0665
_diffrn_reflns_av_unetI/netI 0.0365
_diffrn_reflns_Laue_measured_fraction_full 0.996
_diffrn_reflns_Laue_measured_fraction_max 0.995
_diffrn_reflns_limit_h_max 16
_diffrn_reflns_limit_h_min -16
_diffrn_reflns_limit_k_max 9
_diffrn_reflns_limit_k_min -10
_diffrn_reflns_limit_l_max 14
_diffrn_reflns_limit_l_min -14
_diffrn_reflns_number 12108
_diffrn_reflns_point_group_measured_fraction_full 0.996
_diffrn_reflns_point_group_measured_fraction_max 0.995
_diffrn_reflns_theta_full 67.679
_diffrn_reflns_theta_max 72.232
_diffrn_reflns_theta_min 4.856
_exptl_absorpt_coefficient_mu 11.002
_exptl_absorpt_correction_T_max 0.7536
_exptl_absorpt_correction_T_min 0.2394
_exptl_absorpt_correction_type multi-scan
_exptl_absorpt_process_details
;
 SADABS 2016/2: Krause, L., Herbst-Irmer, R., Sheldrick G.M. & Stalke D.,
 J. Appl. Cryst. 48 (2015) 3-10
;
_exptl_crystal_colour white
_exptl_crystal_density_diffrn 1.884
_exptl_crystal_description prism
_exptl_crystal_F_000 768
_exptl_crystal_size_max 0.055
_exptl_crystal_size_mid 0.040
_exptl_crystal_size_min 0.035
_refine_diff_density_max 0.753
_refine_diff_density_min -0.812
_refine_diff_density_rms 0.138
_refine_ls_extinction_method none
_refine_ls_goodness_of_fit_ref 1.077
_refine_ls_hydrogen_treatment mixed
_refine_ls_matrix_type full
_refine_ls_number_parameters 90
_refine_ls_number_reflns 1431
_refine_ls_number_restraints 0
_refine_ls_restrained_S_all 1.077
_refine_ls_R_factor_all 0.0424
_refine_ls_R_factor_gt 0.0409
_refine_ls_shift/su_max 0.000
_refine_ls_shift/su_mean 0.000
_refine_ls_structure_factor_coef Fsqd
_refine_ls_weighting_details 'w=1/[\s^2^(Fo^2^)+(0.0671P)^2^+3.0642P] where P=(Fo^2^+2Fc^2^)/3'
_refine_ls_weighting_scheme calc
_refine_ls_wR_factor_gt 0.1108
_refine_ls_wR_factor_ref 0.1113
_reflns_Friedel_coverage 0.000
_reflns_number_gt 1402
_reflns_number_total 1431
_reflns_threshold_expression 'I > 2\s(I)'
_cod_data_source_file d4ra02877e2.cif
_cod_data_source_block shelx_CCDC1
_cod_database_code 7248980
_shelx_shelxl_version_number 2018/3
_shelx_space_group_comment
;
The symmetry employed for this shelxl refinement is uniquely defined
by the following loop, which should always be used as a source of
symmetry information in preference to the above space-group names.
They are only intended as comments.
;

loop_
_space_group_symop_operation_xyz
'x, y, z'
'-x+1/2, -y, z+1/2'
'-x, y+1/2, -z'
'x+1/2, -y+1/2, -z+1/2'
'-x, -y, -z'
'x-1/2, y, -z-1/2'
'x, -y-1/2, z'
'-x-1/2, y-1/2, z-1/2'

loop_
_atom_site_label
_atom_site_type_symbol
_atom_site_fract_x
_atom_site_fract_y
_atom_site_fract_z
_atom_site_U_iso_or_equiv
_atom_site_adp_type
_atom_site_occupancy
_atom_site_site_symmetry_order
_atom_site_calc_flag
_atom_site_refinement_flags_posn
_atom_site_refinement_flags_adp
_atom_site_refinement_flags_occupancy
_atom_site_disorder_assembly
_atom_site_disorder_group
Ga1 Ga 0.65956(4) 0.750000 0.59241(4) 0.0182(2) Uani 1 2 d S T P . .
Cl1 Cl 0.68888(6) 0.53413(11) 0.49130(6) 0.0269(2) Uani 1 1 d . . . . .
Cl2 Cl 0.74357(8) 0.750000 0.74304(9) 0.0236(3) Uani 1 2 d S T P . .
Cl3 Cl 0.50590(7) 0.750000 0.63616(9) 0.0228(3) Uani 1 2 d S T P . .
P1 P 0.40194(7) 0.750000 0.22189(8) 0.0151(3) Uani 1 2 d S T P . .
O1 O 0.3019(2) 0.750000 0.2662(3) 0.0240(7) Uani 1 2 d S T P . .
N1 N 0.5955(3) 0.750000 0.2679(3) 0.0170(8) Uani 1 2 d S T P . .
H1 H 0.639(3) 0.75000(2) 0.316(4) 0.020 Uiso 1 2 calc R U P . .
N2 N 0.54163(18) 0.5992(3) 0.1040(2) 0.0170(5) Uani 1 1 d . . . . .
C1 C 0.4985(3) 0.750000 0.3255(3) 0.0178(9) Uani 1 2 d S T P . .
H1A H 0.4931(4) 0.843(4) 0.370(2) 0.021 Uiso 1 1 d R U . . .
C2 C 0.4392(2) 0.5777(4) 0.1374(2) 0.0167(6) Uani 1 1 d . . . . .
H2A H 0.4321(3) 0.475(3) 0.1789(12) 0.020 Uiso 1 1 calc R U . . .
H2B H 0.3979(12) 0.5710(5) 0.0721(19) 0.020 Uiso 1 1 calc R U . . .
C3 C 0.6081(2) 0.5968(4) 0.1960(3) 0.0185(6) Uani 1 1 d . . . . .
H3A H 0.674(2) 0.5920(4) 0.1689(8) 0.022 Uiso 1 1 calc R U . . .
H3B H 0.5965(4) 0.499(3) 0.2399(13) 0.022 Uiso 1 1 calc R U . . .
C4 C 0.5560(3) 0.750000 0.0398(4) 0.0208(9) Uani 1 2 d S T P . .
H4A H 0.620(3) 0.75000(2) 0.0104(14) 0.025 Uiso 1 2 calc R U P . .
H4B H 0.512(2) 0.75000(2) -0.021(3) 0.025 Uiso 1 2 calc R U P . .

loop_
_atom_site_aniso_label
_atom_site_aniso_U_11
_atom_site_aniso_U_22
_atom_site_aniso_U_33
_atom_site_aniso_U_23
_atom_site_aniso_U_13
_atom_site_aniso_U_12
Ga1 0.0150(3) 0.0253(3) 0.0142(3) 0.000 -0.00110(18) 0.000
Cl1 0.0270(4) 0.0328(5) 0.0208(4) -0.0058(3) -0.0017(3) 0.0047(3)
Cl2 0.0244(5) 0.0244(6) 0.0220(5) 0.000 -0.0101(4) 0.000
Cl3 0.0163(5) 0.0300(6) 0.0221(5) 0.000 0.0025(4) 0.000
P1 0.0113(5) 0.0214(6) 0.0125(5) 0.000 0.0009(4) 0.000
O1 0.0152(15) 0.0301(18) 0.0267(17) 0.000 0.0059(13) 0.000
N1 0.0130(16) 0.022(2) 0.0157(17) 0.000 -0.0055(14) 0.000
N2 0.0144(12) 0.0216(14) 0.0149(11) -0.0014(10) 0.0009(9) -0.0006(10)
C1 0.016(2) 0.024(2) 0.0125(19) 0.000 0.0014(15) 0.000
C2 0.0136(13) 0.0217(14) 0.0147(13) -0.0018(12) 0.0008(10) -0.0038(11)
C3 0.0141(12) 0.0205(16) 0.0211(15) -0.0015(12) -0.0025(11) 0.0018(11)
C4 0.020(2) 0.026(2) 0.016(2) 0.000 0.0062(16) 0.000

loop_
_atom_type_symbol
_atom_type_description
_atom_type_scat_dispersion_real
_atom_type_scat_dispersion_imag
_atom_type_scat_source
C C 0.0181 0.0091 'International Tables Vol C Tables 4.2.6.8 and 6.1.1.4'
H H 0.0000 0.0000 'International Tables Vol C Tables 4.2.6.8 and 6.1.1.4'
Cl Cl 0.3639 0.7018 'International Tables Vol C Tables 4.2.6.8 and 6.1.1.4'
Ga Ga -1.2846 0.7763 'International Tables Vol C Tables 4.2.6.8 and 6.1.1.4'
N N 0.0311 0.0180 'International Tables Vol C Tables 4.2.6.8 and 6.1.1.4'
O O 0.0492 0.0322 'International Tables Vol C Tables 4.2.6.8 and 6.1.1.4'
P P 0.2955 0.4335 'International Tables Vol C Tables 4.2.6.8 and 6.1.1.4'

loop_
_geom_angle_atom_site_label_1
_geom_angle_atom_site_label_2
_geom_angle_atom_site_label_3
_geom_angle
_geom_angle_site_symmetry_1
_geom_angle_site_symmetry_3
_geom_angle_publ_flag
Cl2 Ga1 Cl1 112.15(3) . . ?
Cl2 Ga1 Cl1 112.14(3) . 7_575 ?
Cl1 Ga1 Cl1 107.28(5) . 7_575 ?
Cl2 Ga1 Cl3 108.22(5) . . ?
Cl1 Ga1 Cl3 108.47(3) . . ?
Cl1 Ga1 Cl3 108.47(3) 7_575 . ?
O1 P1 C2 118.02(12) . . ?
O1 P1 C2 118.02(12) . 7_575 ?
C2 P1 C2 101.4(2) . 7_575 ?
O1 P1 C1 115.3(2) . . ?
C2 P1 C1 100.57(13) . . ?
C2 P1 C1 100.57(13) 7_575 . ?
C1 N1 C3 111.4(2) . . ?
C1 N1 C3 111.4(2) . 7_575 ?
C3 N1 C3 108.9(3) . 7_575 ?
C1 N1 H1 108.3 . . ?
C3 N1 H1 108.3 . . ?
C3 N1 H1 108.3 7_575 . ?
C3 N2 C4 109.7(3) . . ?
C3 N2 C2 113.0(2) . . ?
C4 N2 C2 112.0(3) . . ?
N1 C1 P1 109.0(3) . . ?
N1 C1 H1A 109.9 . . ?
P1 C1 H1A 109.9 . . ?
N1 C1 H1A 109.9(13) . 7_575 ?
P1 C1 H1A 109.9(13) . 7_575 ?
H1A C1 H1A 108.3 . 7_575 ?
N2 C2 P1 109.5(2) . . ?
N2 C2 H2A 109.8 . . ?
P1 C2 H2A 109.8 . . ?
N2 C2 H2B 109.8 . . ?
P1 C2 H2B 109.8 . . ?
H2A C2 H2B 108.2 . . ?
N2 C3 N1 111.0(3) . . ?
N2 C3 H3A 109.4 . . ?
N1 C3 H3A 109.4 . . ?
N2 C3 H3B 109.4 . . ?
N1 C3 H3B 109.4 . . ?
H3A C3 H3B 108.0 . . ?
N2 C4 N2 113.5(3) 7_575 . ?
N2 C4 H4A 108.9 7_575 . ?
N2 C4 H4A 108.9 . . ?
N2 C4 H4B 108.9 7_575 . ?
N2 C4 H4B 108.9 . . ?
H4A C4 H4B 107.7 . . ?

loop_
_geom_bond_atom_site_label_1
_geom_bond_atom_site_label_2
_geom_bond_distance
_geom_bond_site_symmetry_2
_geom_bond_publ_flag
Ga1 Cl2 2.1642(11) . ?
Ga1 Cl1 2.1801(9) . ?
Ga1 Cl1 2.1801(9) 7_575 ?
Ga1 Cl3 2.1816(11) . ?
P1 O1 1.479(3) . ?
P1 C2 1.811(3) . ?
P1 C2 1.811(3) 7_575 ?
P1 C1 1.830(4) . ?
N1 C1 1.507(5) . ?
N1 C3 1.531(4) . ?
N1 C3 1.531(4) 7_575 ?
N1 H1 0.84(6) . ?
N2 C3 1.444(4) . ?
N2 C4 1.466(4) . ?
N2 C2 1.478(4) . ?
C1 H1A 0.93(4) . ?
C1 H1A 0.928(13) 7_575 ?
C2 H2A 0.98(3) . ?
C2 H2B 0.98(3) . ?
C3 H3A 0.97(3) . ?
C3 H3B 0.97(3) . ?
C4 H4A 0.96(4) . ?
C4 H4B 0.96(4) . ?
